data_2020116
loop_
_publ_author_name
'Tillmann, Jan'
'Lerner, Hans-Wolfram'
'Bolte, Michael'

_publ_section_title
;
 A structural study of Si~6~-ring-containing [Si~6~Cl~14~]^2{-^}
 chlorosilicates
;
_journal_coeditor_code SK3599
_journal_issue 10
_journal_name_full 'Acta Crystallographica Section C'
_journal_page_first
;
;
_journal_paper_doi 10.1107/S2053229615016484
_journal_volume 71
_journal_year 2015
_chemical_formula_iupac '2C8 H20 N +, 2Cl -, Cl12 Si6'
_chemical_formula_moiety '2(C8 H20 N +), 2(Cl -), Cl12 Si6'
_chemical_formula_sum 'C16 H40 Cl14 N2 Si6'
_chemical_formula_weight 925.34
_chemical_name_systematic
;
Bis(tetraethylammonium) dichloride dodecachlorohexasilane
;
_space_group_crystal_system orthorhombic
_space_group_IT_number 56
_space_group_name_Hall '-P 2ab 2ac'
_space_group_name_H-M_alt 'P c c n'
_symmetry_space_group_name_Hall '-P 2ab 2ac'
_symmetry_space_group_name_H-M 'P c c n'
_atom_sites_solution_hydrogens geom
_audit_creation_method SHELXL-2014/6
_cell_angle_alpha 90
_cell_angle_beta 90
_cell_angle_gamma 90
_cell_formula_units_Z 4
_cell_length_a 13.6864(5)
_cell_length_b 20.6309(9)
_cell_length_c 14.1328(8)
_cell_measurement_reflns_used 26169
_cell_measurement_temperature 173(2)
_cell_measurement_theta_max 26.1
_cell_measurement_theta_min 2.3
_cell_volume 3990.6(3)
_computing_cell_refinement
;
X-AREA (Stoe & Cie, 2001)
;
_computing_data_collection
;
X-AREA (Stoe & Cie, 2001)
;
_computing_data_reduction
;
X-AREA (Stoe & Cie, 2001)
;
_computing_molecular_graphics
;
XP in SHELXTL-Plus (Sheldrick, 2008)
;
_computing_publication_material
;
SHELXL2014 (Sheldrick, 2015), PLATON (Spek, 2009)
and publCIF (Westrip, 2010)
;
_computing_structure_refinement
;
SHELXL2014 (Sheldrick, 2015)
;
_computing_structure_solution
;
SHELXS97 (Sheldrick, 2008)
;
_diffrn_ambient_temperature 173(2)
_diffrn_measured_fraction_theta_full 0.999
_diffrn_measured_fraction_theta_max 0.991
_diffrn_measurement_device_type 'Stoe IPDS II two-circle'
_diffrn_measurement_method \w
_diffrn_radiation_type MoK\a
_diffrn_radiation_wavelength 0.71073
_diffrn_reflns_av_R_equivalents 0.1052
_diffrn_reflns_limit_h_max 14
_diffrn_reflns_limit_h_min -16
_diffrn_reflns_limit_k_max 24
_diffrn_reflns_limit_k_min -24
_diffrn_reflns_limit_l_max 17
_diffrn_reflns_limit_l_min -17
_diffrn_reflns_number 42017
_diffrn_reflns_theta_full 25.000
_diffrn_reflns_theta_max 25.655
_diffrn_reflns_theta_min 2.295
_exptl_absorpt_coefficient_mu 1.163
_exptl_absorpt_correction_type multi-scan
_exptl_absorpt_process_details
;
(X-AREA; Stoe & Cie, 2001)
;
_exptl_crystal_colour colourless
_exptl_crystal_density_diffrn 1.540
_exptl_crystal_description needle
_exptl_crystal_F_000 1888
_exptl_crystal_size_max 0.260
_exptl_crystal_size_mid 0.030
_exptl_crystal_size_min 0.030
_refine_diff_density_max 0.374
_refine_diff_density_min -0.241
_refine_ls_extinction_method none
_refine_ls_goodness_of_fit_ref 1.016
_refine_ls_hydrogen_treatment constr
_refine_ls_matrix_type full
_refine_ls_number_parameters 172
_refine_ls_number_reflns 3747
_refine_ls_number_restraints 0
_refine_ls_restrained_S_all 1.016
_refine_ls_R_factor_all 0.0597
_refine_ls_R_factor_gt 0.0375
_refine_ls_shift/su_max 0.000
_refine_ls_shift/su_mean 0.000
_refine_ls_structure_factor_coef Fsqd
_refine_ls_weighting_details 'w=1/[\s^2^(Fo^2^)+(0.0304P)^2^] where P=(Fo^2^+2Fc^2^)/3'
_refine_ls_weighting_scheme calc
_refine_ls_wR_factor_gt 0.0645
_refine_ls_wR_factor_ref 0.0702
_reflns_number_gt 3004
_reflns_number_total 3747
_reflns_threshold_expression 'I > 2\s(I)'
_cod_data_source_file sk3599sup1.cif
_cod_data_source_block I
_cod_database_code 2020116
_shelx_space_group_comment
;
The symmetry employed for this shelxl refinement is uniquely defined
by the following loop, which should always be used as a source of
symmetry information in preference to the above space-group names.
They are only intended as comments.
;
_shelx_estimated_absorpt_t_min 0.752
_shelx_estimated_absorpt_t_max 0.966
_shelxl_version_number 2014/6

loop_
_space_group_symop_operation_xyz
'x, y, z'
'-x+1/2, -y+1/2, z'
'-x, y+1/2, -z+1/2'
'x+1/2, -y, -z+1/2'
'-x, -y, -z'
'x-1/2, y-1/2, -z'
'x, -y-1/2, z-1/2'
'-x-1/2, y, z-1/2'

loop_
_atom_site_type_symbol
_atom_site_label
_atom_site_fract_x
_atom_site_fract_y
_atom_site_fract_z
_atom_site_U_iso_or_equiv
_atom_site_adp_type
_atom_site_calc_flag
_atom_site_occupancy
Cl Cl1 0.52334(5) 0.53665(3) 0.61863(4) 0.02761(15) Uani d 1
Si Si1 0.60333(5) 0.57854(3) 0.43229(5) 0.02563(17) Uani d 1
Si Si2 0.66489(5) 0.47991(3) 0.48509(5) 0.02603(17) Uani d 1
Si Si3 0.56306(6) 0.40302(3) 0.55310(5) 0.02525(16) Uani d 1
Cl Cl11 0.64343(6) 0.59070(4) 0.29179(5) 0.04215(19) Uani d 1
Cl Cl12 0.67825(6) 0.65384(3) 0.49852(5) 0.03832(18) Uani d 1
Cl Cl21 0.73734(6) 0.43561(4) 0.37356(6) 0.0430(2) Uani d 1
Cl Cl22 0.77618(6) 0.50021(4) 0.57992(6) 0.04176(19) Uani d 1
Cl Cl31 0.58281(6) 0.31686(3) 0.47745(5) 0.03665(17) Uani d 1
Cl Cl32 0.61633(6) 0.37946(4) 0.68617(5) 0.04084(19) Uani d 1
N N1 0.49084(17) 0.14614(11) 0.63519(16) 0.0284(5) Uani d 1
C C1 0.5738(2) 0.14210(14) 0.7064(2) 0.0315(6) Uani d 1
H H1A 0.5454 0.1343 0.7698 0.038 Uiso calc 1
H H1B 0.6147 0.1041 0.6904 0.038 Uiso calc 1
C C2 0.6389(3) 0.20079(15) 0.7121(3) 0.0465(8) Uani d 1
H H2A 0.6898 0.1935 0.7597 0.070 Uiso calc 1
H H2B 0.6693 0.2084 0.6503 0.070 Uiso calc 1
H H2C 0.5998 0.2387 0.7299 0.070 Uiso calc 1
C C3 0.4237(2) 0.08845(14) 0.6494(2) 0.0337(7) Uani d 1
H H3A 0.3966 0.0904 0.7143 0.040 Uiso calc 1
H H3B 0.3682 0.0923 0.6047 0.040 Uiso calc 1
C C4 0.4706(2) 0.02304(14) 0.6355(2) 0.0367(7) Uani d 1
H H4A 0.4220 -0.0111 0.6460 0.055 Uiso calc 1
H H4B 0.4960 0.0198 0.5708 0.055 Uiso calc 1
H H4C 0.5244 0.0179 0.6806 0.055 Uiso calc 1
C C5 0.4321(2) 0.20764(15) 0.6481(2) 0.0388(7) Uani d 1
H H5A 0.3770 0.2071 0.6028 0.047 Uiso calc 1
H H5B 0.4741 0.2451 0.6319 0.047 Uiso calc 1
C C6 0.3915(3) 0.21771(18) 0.7471(3) 0.0541(9) Uani d 1
H H6A 0.3547 0.2584 0.7492 0.081 Uiso calc 1
H H6B 0.3482 0.1816 0.7634 0.081 Uiso calc 1
H H6C 0.4455 0.2196 0.7926 0.081 Uiso calc 1
C C7 0.5352(2) 0.14618(15) 0.53629(19) 0.0356(7) Uani d 1
H H7A 0.5789 0.1842 0.5307 0.043 Uiso calc 1
H H7B 0.5762 0.1069 0.5295 0.043 Uiso calc 1
C C8 0.4634(3) 0.14792(18) 0.4553(2) 0.0507(9) Uani d 1
H H8A 0.4991 0.1478 0.3952 0.076 Uiso calc 1
H H8B 0.4209 0.1098 0.4584 0.076 Uiso calc 1
H H8C 0.4237 0.1873 0.4596 0.076 Uiso calc 1

loop_
_atom_site_aniso_label
_atom_site_aniso_U_11
_atom_site_aniso_U_22
_atom_site_aniso_U_33
_atom_site_aniso_U_12
_atom_site_aniso_U_13
_atom_site_aniso_U_23
Cl1 0.0308(3) 0.0288(3) 0.0232(3) 0.0012(3) -0.0017(3) -0.0050(3)
Si1 0.0253(4) 0.0243(4) 0.0274(4) -0.0010(3) 0.0001(3) -0.0008(3)
Si2 0.0205(4) 0.0244(4) 0.0332(4) 0.0002(3) -0.0004(3) -0.0035(3)
Si3 0.0263(4) 0.0224(4) 0.0271(4) 0.0014(3) -0.0019(3) 0.0001(3)
Cl11 0.0449(5) 0.0500(4) 0.0316(4) -0.0045(4) 0.0096(3) 0.0062(3)
Cl12 0.0347(4) 0.0286(3) 0.0517(5) -0.0070(3) -0.0046(3) -0.0052(3)
Cl21 0.0324(4) 0.0406(4) 0.0559(5) -0.0017(3) 0.0159(4) -0.0152(4)
Cl22 0.0298(4) 0.0386(4) 0.0569(5) -0.0013(3) -0.0167(3) -0.0021(3)
Cl31 0.0443(4) 0.0223(3) 0.0434(4) 0.0019(3) 0.0048(3) -0.0037(3)
Cl32 0.0476(5) 0.0396(4) 0.0353(4) 0.0050(4) -0.0123(3) 0.0068(3)
N1 0.0254(13) 0.0284(12) 0.0314(12) 0.0004(10) 0.0003(10) 0.0086(10)
C1 0.0298(16) 0.0273(14) 0.0373(15) -0.0030(12) -0.0055(13) 0.0092(12)
C2 0.043(2) 0.0377(17) 0.059(2) -0.0112(15) -0.0122(16) 0.0102(15)
C3 0.0251(15) 0.0395(16) 0.0363(15) -0.0103(13) -0.0040(12) 0.0116(12)
C4 0.0444(19) 0.0311(15) 0.0348(15) -0.0101(14) 0.0000(14) 0.0007(12)
C5 0.0370(18) 0.0378(16) 0.0416(17) 0.0092(14) -0.0023(14) 0.0086(13)
C6 0.055(2) 0.051(2) 0.056(2) 0.0166(18) 0.0111(18) -0.0025(17)
C7 0.0416(19) 0.0339(15) 0.0313(15) -0.0011(13) 0.0085(13) 0.0086(12)
C8 0.063(3) 0.057(2) 0.0322(17) -0.0051(18) -0.0046(16) 0.0056(15)

loop_
_atom_type_symbol
_atom_type_description
_atom_type_scat_dispersion_real
_atom_type_scat_dispersion_imag
_atom_type_scat_source
C C 0.0033 0.0016 'International Tables Vol C Tables 4.2.6.8 and 6.1.1.4'
H H 0.0000 0.0000 'International Tables Vol C Tables 4.2.6.8 and 6.1.1.4'
Cl Cl 0.1484 0.1585 'International Tables Vol C Tables 4.2.6.8 and 6.1.1.4'
N N 0.0061 0.0033 'International Tables Vol C Tables 4.2.6.8 and 6.1.1.4'
Si Si 0.0817 0.0704 'International Tables Vol C Tables 4.2.6.8 and 6.1.1.4'

loop_
_geom_angle_atom_site_label_1
_geom_angle_atom_site_label_2
_geom_angle_atom_site_label_3
_geom_angle_site_symmetry_1
_geom_angle_site_symmetry_3
_geom_angle
Cl11 Si1 Cl12 . . 102.10(4)
Cl11 Si1 Si3 . 5_666 108.98(4)
Cl12 Si1 Si3 . 5_666 108.73(4)
Cl11 Si1 Si2 . . 108.48(4)
Cl12 Si1 Si2 . . 109.27(4)
Si3 Si1 Si2 5_666 . 118.10(4)
Cl22 Si2 Cl21 . . 103.26(5)
Cl22 Si2 Si3 . . 108.17(4)
Cl21 Si2 Si3 . . 107.50(4)
Cl22 Si2 Si1 . . 107.28(4)
Cl21 Si2 Si1 . . 108.35(4)
Si3 Si2 Si1 . . 120.90(4)
Cl32 Si3 Cl31 . . 102.64(4)
Cl32 Si3 Si1 . 5_666 107.63(4)
Cl31 Si3 Si1 . 5_666 108.17(4)
Cl32 Si3 Si2 . . 108.95(4)
Cl31 Si3 Si2 . . 106.96(4)
Si1 Si3 Si2 5_666 . 120.99(4)
C5 N1 C3 . . 108.7(2)
C5 N1 C1 . . 111.3(2)
C3 N1 C1 . . 108.8(2)
C5 N1 C7 . . 108.8(2)
C3 N1 C7 . . 111.3(2)
C1 N1 C7 . . 108.0(2)
C2 C1 N1 . . 115.7(2)
C2 C1 H1A . . 108.4
N1 C1 H1A . . 108.4
C2 C1 H1B . . 108.4
N1 C1 H1B . . 108.4
H1A C1 H1B . . 107.4
C1 C2 H2A . . 109.5
C1 C2 H2B . . 109.5
H2A C2 H2B . . 109.5
C1 C2 H2C . . 109.5
H2A C2 H2C . . 109.5
H2B C2 H2C . . 109.5
C4 C3 N1 . . 115.3(2)
C4 C3 H3A . . 108.5
N1 C3 H3A . . 108.5
C4 C3 H3B . . 108.5
N1 C3 H3B . . 108.5
H3A C3 H3B . . 107.5
C3 C4 H4A . . 109.5
C3 C4 H4B . . 109.5
H4A C4 H4B . . 109.5
C3 C4 H4C . . 109.5
H4A C4 H4C . . 109.5
H4B C4 H4C . . 109.5
N1 C5 C6 . . 114.8(2)
N1 C5 H5A . . 108.6
C6 C5 H5A . . 108.6
N1 C5 H5B . . 108.6
C6 C5 H5B . . 108.6
H5A C5 H5B . . 107.5
C5 C6 H6A . . 109.5
C5 C6 H6B . . 109.5
H6A C6 H6B . . 109.5
C5 C6 H6C . . 109.5
H6A C6 H6C . . 109.5
H6B C6 H6C . . 109.5
C8 C7 N1 . . 115.9(3)
C8 C7 H7A . . 108.3
N1 C7 H7A . . 108.3
C8 C7 H7B . . 108.3
N1 C7 H7B . . 108.3
H7A C7 H7B . . 107.4
C7 C8 H8A . . 109.5
C7 C8 H8B . . 109.5
H8A C8 H8B . . 109.5
C7 C8 H8C . . 109.5
H8A C8 H8C . . 109.5
H8B C8 H8C . . 109.5

loop_
_geom_bond_atom_site_label_1
_geom_bond_atom_site_label_2
_geom_bond_site_symmetry_2
_geom_bond_distance
Si1 Cl11 . 2.0753(10)
Si1 Cl12 . 2.0836(10)
Si1 Si3 5_666 2.3181(11)
Si1 Si2 . 2.3254(10)
Si2 Cl22 . 2.0716(10)
Si2 Cl21 . 2.0744(10)
Si2 Si3 . 2.3200(11)
Si3 Cl32 . 2.0747(10)
Si3 Cl31 . 2.0919(10)
Si3 Si1 5_666 2.3181(11)
N1 C5 . 1.513(4)
N1 C3 . 1.517(4)
N1 C1 . 1.520(4)
N1 C7 . 1.524(3)
C1 C2 . 1.505(4)
C1 H1A . 0.9900
C1 H1B . 0.9900
C2 H2A . 0.9800
C2 H2B . 0.9800
C2 H2C . 0.9800
C3 C4 . 1.507(4)
C3 H3A . 0.9900
C3 H3B . 0.9900
C4 H4A . 0.9800
C4 H4B . 0.9800
C4 H4C . 0.9800
C5 C6 . 1.520(5)
C5 H5A . 0.9900
C5 H5B . 0.9900
C6 H6A . 0.9800
C6 H6B . 0.9800
C6 H6C . 0.9800
C7 C8 . 1.509(4)
C7 H7A . 0.9900
C7 H7B . 0.9900
C8 H8A . 0.9800
C8 H8B . 0.9800
C8 H8C . 0.9800

loop_
_geom_torsion_atom_site_label_1
_geom_torsion_atom_site_label_2
_geom_torsion_atom_site_label_3
_geom_torsion_atom_site_label_4
_geom_torsion
C5 N1 C1 C2 -51.4(4)
C3 N1 C1 C2 -171.1(3)
C7 N1 C1 C2 68.0(3)
C5 N1 C3 C4 178.0(2)
C1 N1 C3 C4 -60.7(3)
C7 N1 C3 C4 58.2(3)
C3 N1 C5 C6 64.5(3)
C1 N1 C5 C6 -55.3(4)
C7 N1 C5 C6 -174.2(3)
C5 N1 C7 C8 -60.9(3)
C3 N1 C7 C8 58.8(3)
C1 N1 C7 C8 178.2(3)

_cod_database_fobs_code 2020116
